data_1543296
loop_
_publ_author_name
'Scott, Hayley S.'
'Ogiwara, Naoki'
'Chen, Kai-Jie'
'Madden, David G.'
'Pham, Tony'
'Forrest, Katherine'
'Space, Brian'
'Horike, Satoshi'
'Perry IV, John J.'
'Kitagawa, Susumu'
'Zaworotko, Michael J.'

_publ_section_title
;
 Crystal engineering of a family of hybrid ultramicroporous materials
 based upon interpenetration and dichromate linkers
;
_journal_issue 8
_journal_name_full 'Chem. Sci.'
_journal_page_first 5470
_journal_paper_doi 10.1039/C6SC01385F
_journal_volume 7
_journal_year 2016
_chemical_formula_sum 'C20 H16 Cr2 N8 Ni O7'
_chemical_formula_weight 643.12
_chemical_name_systematic
; 
 ? 
;
_space_group_IT_number 2
_symmetry_cell_setting triclinic
_symmetry_space_group_name_Hall '-P 1'
_symmetry_space_group_name_H-M 'P -1'
_atom_sites_solution_hydrogens geom
_atom_sites_solution_primary direct
_atom_sites_solution_secondary difmap
_audit_creation_method SHELXL-97
_audit_update_record
;
2016-03-15 deposited with the CCDC.
2016-05-10 downloaded from the CCDC.
;
_cell_angle_alpha 86.75(3)
_cell_angle_beta 84.55(3)
_cell_angle_gamma 80.39(3)
_cell_formula_units_Z 2
_cell_length_a 8.7338(17)
_cell_length_b 13.153(3)
_cell_length_c 13.155(3)
_cell_measurement_reflns_used 4881
_cell_measurement_temperature 173(2)
_cell_measurement_theta_max 27.4816
_cell_measurement_theta_min 3.0369
_cell_volume 1482.0(6)
_computing_cell_refinement 'CrystalClear (Rigaku Inc., 2008)'
_computing_data_collection 'CrystalClear (Rigaku Inc., 2008)'
_computing_data_reduction 'CrystalClear (Rigaku Inc., 2008)'
_computing_structure_refinement 'SHELXL-97 (Sheldrick, 1997)'
_computing_structure_solution 'SHELXS-97 (Sheldrick, 1990)'
_diffrn_ambient_temperature 173(2)
_diffrn_detector_area_resol_mean 28.5714
_diffrn_measured_fraction_theta_full 0.988
_diffrn_measured_fraction_theta_max 0.988
_diffrn_measurement_device_type CCD
_diffrn_measurement_method dtprofit.ref
_diffrn_radiation_monochromator Confocal
_diffrn_radiation_source 'Rotating Anode'
_diffrn_radiation_type MoK\a
_diffrn_radiation_wavelength 0.71073
_diffrn_reflns_av_R_equivalents 0.0370
_diffrn_reflns_av_sigmaI/netI 0.0448
_diffrn_reflns_limit_h_max 10
_diffrn_reflns_limit_h_min -11
_diffrn_reflns_limit_k_max 17
_diffrn_reflns_limit_k_min -17
_diffrn_reflns_limit_l_max 17
_diffrn_reflns_limit_l_min -17
_diffrn_reflns_number 18023
_diffrn_reflns_theta_full 27.53
_diffrn_reflns_theta_max 27.53
_diffrn_reflns_theta_min 3.05
_exptl_absorpt_coefficient_mu 1.397
_exptl_absorpt_correction_T_max 1.000
_exptl_absorpt_correction_T_min 0.8552
_exptl_absorpt_correction_type multi-scan
_exptl_absorpt_process_details SADABS
_exptl_crystal_colour Yellow
_exptl_crystal_density_diffrn 1.441
_exptl_crystal_density_method 'not measured'
_exptl_crystal_description Block
_exptl_crystal_F_000 648
_exptl_crystal_size_max 0.1
_exptl_crystal_size_mid 0.1
_exptl_crystal_size_min 0.1
_platon_squeeze_details
;
;
_refine_diff_density_max 0.860
_refine_diff_density_min -1.063
_refine_diff_density_rms 0.113
_refine_ls_extinction_method none
_refine_ls_goodness_of_fit_ref 1.057
_refine_ls_hydrogen_treatment constr
_refine_ls_matrix_type full
_refine_ls_number_parameters 343
_refine_ls_number_reflns 6746
_refine_ls_number_restraints 0
_refine_ls_restrained_S_all 1.057
_refine_ls_R_factor_all 0.0716
_refine_ls_R_factor_gt 0.0612
_refine_ls_shift/su_max 0.018
_refine_ls_shift/su_mean 0.002
_refine_ls_structure_factor_coef Fsqd
_refine_ls_weighting_details 'calc w=1/[\s^2^(Fo^2^)+(0.0771P)^2^+3.3078P] where P=(Fo^2^+2Fc^2^)/3'
_refine_ls_weighting_scheme calc
_refine_ls_wR_factor_gt 0.1537
_refine_ls_wR_factor_ref 0.1614
_reflns_number_gt 5638
_reflns_number_total 6746
_reflns_threshold_expression >2sigma(I)
_cod_data_source_file c6sc01385f2.cif
_cod_data_source_block dicro3nii
_cod_depositor_comments
;
The following automatic conversions were performed:

'_symmetry_cell_setting' value 'Triclinic' changed to 'triclinic'
according to
/usr/data/users/saulius/crontab/automatic-downloads/rss-feeds/RSC/lib/dictionaries/cif_core.dic
dictionary named 'cif_core.dic' version 2.4.2 from 2011-04-26.

Automatic conversion script
Id: cif_fix_values 4268 2015-11-12 08:31:59Z antanas 

 Adding full bibliography for 1543294--1543297.cif.
;
_cod_original_cell_volume 1481.9(5)
_cod_original_sg_symbol_H-M P-1
_cod_database_code 1543296

loop_
_symmetry_equiv_pos_as_xyz
'x, y, z'
'-x, -y, -z'

loop_
_atom_site_label
_atom_site_type_symbol
_atom_site_fract_x
_atom_site_fract_y
_atom_site_fract_z
_atom_site_U_iso_or_equiv
_atom_site_adp_type
_atom_site_occupancy
_atom_site_symmetry_multiplicity
_atom_site_calc_flag
_atom_site_refinement_flags
Ni1 Ni 0.74884(5) 0.73864(3) 0.19768(3) 0.01715(13) Uani 1 1 d .
Cr1 Cr 0.33374(8) 0.81866(5) 0.18960(7) 0.0397(2) Uani 1 1 d .
O1 O -0.0162(3) 0.69732(19) 0.1725(2) 0.0241(5) Uani 1 1 d .
N1 N 0.7778(4) 0.8946(2) 0.1971(2) 0.0214(6) Uani 1 1 d .
C1 C 0.9001(5) 0.9310(3) 0.1474(3) 0.0294(9) Uani 1 1 d .
H1 H 0.9781 0.8841 0.1111 0.035 Uiso 1 1 calc R
Cr2 Cr 0.15863(7) 0.63983(5) 0.13336(5) 0.02628(17) Uani 1 1 d .
O2 O 0.1550(4) 0.5786(3) 0.0326(3) 0.0465(9) Uani 1 1 d .
N2 N 0.8209(4) 1.2084(3) 0.1953(3) 0.0354(8) Uani 1 1 d .
C2 C 0.9179(5) 1.0333(3) 0.1467(4) 0.0351(10) Uani 1 1 d .
H2 H 1.0074 1.0560 0.1121 0.042 Uiso 1 1 calc R
O3 O 0.2269(4) 0.5598(3) 0.2214(3) 0.0477(9) Uani 1 1 d .
N3 N 0.6930(4) 1.2671(2) 0.2013(3) 0.0332(8) Uani 1 1 d .
C3 C 0.8032(5) 1.1019(3) 0.1972(4) 0.0302(9) Uani 1 1 d .
O4 O 0.2827(4) 0.7338(3) 0.1029(3) 0.0402(8) Uani 1 1 d .
N4 N 0.7234(3) 1.5824(2) 0.2065(2) 0.0203(6) Uani 1 1 d .
C4 C 0.6784(5) 1.0655(3) 0.2516(3) 0.0308(9) Uani 1 1 d .
H4 H 0.5999 1.1110 0.2890 0.037 Uiso 1 1 calc R
O5 O 0.3231(6) 0.9300(3) 0.1337(6) 0.103(2) Uani 1 1 d .
N5 N 0.7361(4) 0.7472(2) 0.0410(2) 0.0222(6) Uani 1 1 d .
C5 C 0.6703(5) 0.9616(3) 0.2503(3) 0.0274(8) Uani 1 1 d .
H5 H 0.5855 0.9364 0.2884 0.033 Uiso 1 1 calc R
O6 O 0.2148(5) 0.8237(5) 0.2895(4) 0.0910(19) Uani 1 1 d .
N6 N 0.6948(5) 0.7693(3) -0.2765(3) 0.0384(9) Uani 1 1 d .
C6 C 0.7089(5) 1.3734(3) 0.2049(3) 0.0286(8) Uani 1 1 d .
O7 O 0.5114(3) 0.7774(2) 0.2182(2) 0.0299(6) Uani 1 1 d .
N7 N 0.8057(5) 0.7231(4) -0.3276(3) 0.0453(10) Uani 1 1 d .
C7 C 0.5939(5) 1.4455(3) 0.1645(4) 0.0320(9) Uani 1 1 d .
H7 H 0.5084 1.4243 0.1367 0.038 Uiso 1 1 calc R
N8 N 0.7612(4) 0.7338(2) -0.6443(2) 0.0234(6) Uani 1 1 d .
C8 C 0.6055(4) 1.5492(3) 0.1654(3) 0.0256(8) Uani 1 1 d .
H8 H 0.5281 1.5986 0.1362 0.031 Uiso 1 1 calc R
C9 C 0.8291(5) 1.4065(3) 0.2498(3) 0.0286(8) Uani 1 1 d .
H9 H 0.9078 1.3587 0.2798 0.034 Uiso 1 1 calc R
C10 C 0.8300(4) 1.5107(3) 0.2491(3) 0.0250(8) Uani 1 1 d .
H10 H 0.9107 1.5338 0.2806 0.030 Uiso 1 1 calc R
C11 C 0.6597(5) 0.8318(3) -0.0065(3) 0.0336(9) Uani 1 1 d .
H11 H 0.6144 0.8887 0.0337 0.040 Uiso 1 1 calc R
C12 C 0.6439(6) 0.8404(3) -0.1092(3) 0.0384(10) Uani 1 1 d .
H12 H 0.5866 0.9007 -0.1389 0.046 Uiso 1 1 calc R
C13 C 0.7137(5) 0.7587(3) -0.1689(3) 0.0314(9) Uani 1 1 d .
C14 C 0.7933(5) 0.6702(3) -0.1224(3) 0.0289(8) Uani 1 1 d .
H14 H 0.8409 0.6128 -0.1613 0.035 Uiso 1 1 calc R
C15 C 0.8007(5) 0.6687(3) -0.0173(3) 0.0248(8) Uani 1 1 d .
H15 H 0.8546 0.6086 0.0149 0.030 Uiso 1 1 calc R
C16 C 0.7827(6) 0.7297(4) -0.4350(4) 0.0409(11) Uani 1 1 d .
C17 C 0.9089(7) 0.7401(5) -0.5009(4) 0.0566(15) Uani 1 1 d .
H17 H 1.0060 0.7450 -0.4760 0.068 Uiso 1 1 calc R
C18 C 0.8940(6) 0.7434(4) -0.6051(3) 0.0416(11) Uani 1 1 d .
H18 H 0.9819 0.7531 -0.6508 0.050 Uiso 1 1 calc R
C19 C 0.6427(6) 0.7229(4) -0.4720(4) 0.0449(12) Uani 1 1 d .
H19 H 0.5524 0.7178 -0.4269 0.054 Uiso 1 1 calc R
C20 C 0.6377(5) 0.7239(4) -0.5782(3) 0.0372(10) Uani 1 1 d .
H20 H 0.5423 0.7173 -0.6045 0.045 Uiso 1 1 calc R

loop_
_atom_site_aniso_label
_atom_site_aniso_U_11
_atom_site_aniso_U_22
_atom_site_aniso_U_33
_atom_site_aniso_U_23
_atom_site_aniso_U_13
_atom_site_aniso_U_12
Ni1 0.0190(2) 0.0122(2) 0.0203(2) -0.00147(16) -0.00319(16) -0.00156(16)
Cr1 0.0204(3) 0.0248(4) 0.0746(6) -0.0118(3) -0.0069(3) -0.0012(3)
O1 0.0234(13) 0.0185(12) 0.0302(14) -0.0007(10) -0.0030(11) -0.0028(10)
N1 0.0238(15) 0.0137(13) 0.0261(16) -0.0022(11) -0.0040(12) 0.0002(11)
C1 0.0252(19) 0.0159(17) 0.046(2) -0.0030(16) 0.0038(17) -0.0031(14)
Cr2 0.0204(3) 0.0234(3) 0.0343(4) -0.0054(3) -0.0019(2) -0.0005(2)
O2 0.0406(19) 0.046(2) 0.053(2) -0.0264(17) 0.0026(16) -0.0043(15)
N2 0.0344(19) 0.0156(15) 0.055(2) -0.0010(15) 0.0017(17) -0.0031(14)
C2 0.026(2) 0.0215(19) 0.057(3) -0.0022(18) 0.0057(19) -0.0058(16)
O3 0.0358(18) 0.0398(19) 0.064(2) 0.0088(16) -0.0126(16) 0.0049(14)
N3 0.0293(18) 0.0154(15) 0.055(2) -0.0024(15) -0.0037(16) -0.0046(13)
C3 0.029(2) 0.0155(17) 0.047(2) -0.0043(16) -0.0061(17) -0.0029(15)
O4 0.0299(16) 0.0471(19) 0.0474(19) -0.0016(15) -0.0034(14) -0.0171(14)
N4 0.0223(15) 0.0141(13) 0.0243(15) -0.0014(11) -0.0011(12) -0.0025(11)
C4 0.028(2) 0.0203(18) 0.043(2) -0.0065(16) 0.0025(17) -0.0022(15)
O5 0.069(3) 0.026(2) 0.219(7) 0.022(3) -0.064(4) -0.0047(19)
N5 0.0256(16) 0.0143(13) 0.0273(16) -0.0022(12) -0.0032(12) -0.0041(11)
C5 0.0266(19) 0.0206(18) 0.034(2) -0.0057(15) 0.0024(16) -0.0028(15)
O6 0.034(2) 0.130(5) 0.117(4) -0.082(4) 0.026(2) -0.027(2)
N6 0.044(2) 0.039(2) 0.032(2) -0.0003(16) -0.0043(16) -0.0041(17)
C6 0.0270(19) 0.0128(16) 0.045(2) 0.0014(15) 0.0026(17) -0.0037(14)
O7 0.0224(13) 0.0241(14) 0.0438(17) -0.0085(12) -0.0046(12) -0.0019(11)
N7 0.040(2) 0.060(3) 0.034(2) -0.0008(19) -0.0094(17) 0.0004(19)
C7 0.0254(19) 0.0189(18) 0.052(3) -0.0050(17) -0.0098(18) -0.0003(15)
N8 0.0268(16) 0.0172(14) 0.0265(16) -0.0042(12) -0.0001(13) -0.0040(12)
C8 0.0236(18) 0.0145(16) 0.039(2) -0.0009(15) -0.0035(16) -0.0028(13)
C9 0.0268(19) 0.0146(17) 0.043(2) 0.0023(15) -0.0051(17) 0.0003(14)
C10 0.0250(18) 0.0172(17) 0.033(2) 0.0025(14) -0.0065(15) -0.0025(14)
C11 0.047(3) 0.0238(19) 0.029(2) -0.0029(16) -0.0132(18) 0.0025(17)
C12 0.057(3) 0.025(2) 0.031(2) 0.0030(17) -0.017(2) 0.0050(19)
C13 0.041(2) 0.034(2) 0.0216(19) 0.0023(16) -0.0125(17) -0.0075(18)
C14 0.037(2) 0.0263(19) 0.0216(19) -0.0016(15) -0.0020(16) -0.0008(16)
C15 0.0304(19) 0.0222(18) 0.0197(17) -0.0022(14) -0.0021(14) 0.0023(15)
C16 0.046(3) 0.045(3) 0.030(2) -0.007(2) -0.006(2) -0.001(2)
C17 0.051(3) 0.096(5) 0.027(2) -0.003(3) -0.009(2) -0.022(3)
C18 0.038(2) 0.067(3) 0.022(2) -0.001(2) -0.0049(18) -0.017(2)
C19 0.046(3) 0.058(3) 0.027(2) 0.000(2) 0.0053(19) -0.006(2)
C20 0.035(2) 0.051(3) 0.025(2) 0.0013(19) 0.0041(17) -0.009(2)

loop_
_atom_type_symbol
_atom_type_description
_atom_type_scat_dispersion_real
_atom_type_scat_dispersion_imag
_atom_type_scat_source
C C 0.0033 0.0016 'International Tables Vol C Tables 4.2.6.8 and 6.1.1.4'
H H 0.0000 0.0000 'International Tables Vol C Tables 4.2.6.8 and 6.1.1.4'
N N 0.0061 0.0033 'International Tables Vol C Tables 4.2.6.8 and 6.1.1.4'
O O 0.0106 0.0060 'International Tables Vol C Tables 4.2.6.8 and 6.1.1.4'
Cr Cr 0.3209 0.6236 'International Tables Vol C Tables 4.2.6.8 and 6.1.1.4'
Ni Ni 0.3393 1.1124 'International Tables Vol C Tables 4.2.6.8 and 6.1.1.4'

loop_
_geom_angle_atom_site_label_1
_geom_angle_atom_site_label_2
_geom_angle_atom_site_label_3
_geom_angle
_geom_angle_site_symmetry_1
_geom_angle_site_symmetry_3
O1 Ni1 O7 177.83(11) 1_655 .
O1 Ni1 N5 88.58(12) 1_655 .
O7 Ni1 N5 89.60(13) . .
O1 Ni1 N8 91.67(12) 1_655 1_556
O7 Ni1 N8 90.18(13) . 1_556
N5 Ni1 N8 178.66(11) . 1_556
O1 Ni1 N4 89.97(11) 1_655 1_545
O7 Ni1 N4 88.91(12) . 1_545
N5 Ni1 N4 91.69(12) . 1_545
N8 Ni1 N4 89.63(12) 1_556 1_545
O1 Ni1 N1 89.48(11) 1_655 .
O7 Ni1 N1 91.74(12) . .
N5 Ni1 N1 91.34(12) . .
N8 Ni1 N1 87.34(12) 1_556 .
N4 Ni1 N1 176.90(12) 1_545 .
O6 Cr1 O5 109.8(3) . .
O6 Cr1 O7 110.9(2) . .
O5 Cr1 O7 110.0(2) . .
O6 Cr1 O4 109.67(19) . .
O5 Cr1 O4 107.6(3) . .
O7 Cr1 O4 108.87(15) . .
Cr2 O1 Ni1 164.01(17) . 1_455
C1 N1 C5 117.7(3) . .
C1 N1 Ni1 123.3(2) . .
C5 N1 Ni1 119.0(3) . .
N1 C1 C2 123.0(4) . .
O2 Cr2 O3 109.0(2) . .
O2 Cr2 O1 110.92(16) . .
O3 Cr2 O1 109.67(17) . .
O2 Cr2 O4 107.64(18) . .
O3 Cr2 O4 110.06(17) . .
O1 Cr2 O4 109.55(15) . .
N3 N2 C3 112.1(3) . .
C3 C2 C1 118.7(4) . .
N2 N3 C6 112.7(3) . .
C2 C3 C4 119.3(4) . .
C2 C3 N2 118.6(4) . .
C4 C3 N2 122.1(4) . .
Cr1 O4 Cr2 125.9(2) . .
C10 N4 C8 117.6(3) . .
C10 N4 Ni1 120.5(2) . 1_565
C8 N4 Ni1 121.8(2) . 1_565
C5 C4 C3 118.6(4) . .
C15 N5 C11 117.1(3) . .
C15 N5 Ni1 121.5(3) . .
C11 N5 Ni1 121.4(3) . .
N1 C5 C4 122.7(4) . .
N7 N6 C13 112.5(4) . .
C7 C6 C9 119.6(3) . .
C7 C6 N3 116.9(4) . .
C9 C6 N3 123.5(4) . .
Cr1 O7 Ni1 158.7(2) . .
N6 N7 C16 112.3(4) . .
C8 C7 C6 118.9(4) . .
C20 N8 C18 117.3(4) . .
C20 N8 Ni1 122.1(3) . 1_554
C18 N8 Ni1 120.6(3) . 1_554
N4 C8 C7 122.2(4) . .
C10 C9 C6 117.6(4) . .
N4 C10 C9 124.0(4) . .
N5 C11 C12 123.8(4) . .
C11 C12 C13 118.4(4) . .
C12 C13 C14 119.3(4) . .
C12 C13 N6 117.4(4) . .
C14 C13 N6 123.3(4) . .
C15 C14 C13 117.8(4) . .
N5 C15 C14 123.6(4) . .
C17 C16 C19 120.0(4) . .
C17 C16 N7 116.7(4) . .
C19 C16 N7 123.3(4) . .
C16 C17 C18 118.9(5) . .
N8 C18 C17 123.0(4) . .
C16 C19 C20 117.9(4) . .
N8 C20 C19 122.9(4) . .

loop_
_geom_bond_atom_site_label_1
_geom_bond_atom_site_label_2
_geom_bond_distance
_geom_bond_site_symmetry_2
Ni1 O1 2.033(3) 1_655
Ni1 O7 2.047(3) .
Ni1 N5 2.070(3) .
Ni1 N8 2.088(3) 1_556
Ni1 N4 2.100(3) 1_545
Ni1 N1 2.108(3) .
Cr1 O6 1.593(5) .
Cr1 O5 1.593(5) .
Cr1 O7 1.628(3) .
Cr1 O4 1.775(3) .
O1 Cr2 1.636(3) .
O1 Ni1 2.033(3) 1_455
N1 C1 1.341(5) .
N1 C5 1.348(5) .
C1 C2 1.380(5) .
Cr2 O2 1.595(3) .
Cr2 O3 1.609(3) .
Cr2 O4 1.780(3) .
N2 N3 1.246(5) .
N2 C3 1.433(5) .
C2 C3 1.378(6) .
N3 C6 1.432(5) .
C3 C4 1.384(6) .
N4 C10 1.348(5) .
N4 C8 1.350(5) .
N4 Ni1 2.100(3) 1_565
C4 C5 1.381(5) .
N5 C15 1.336(5) .
N5 C11 1.352(5) .
N6 N7 1.219(6) .
N6 C13 1.436(5) .
C6 C7 1.385(5) .
C6 C9 1.393(6) .
N7 C16 1.442(6) .
C7 C8 1.384(5) .
N8 C20 1.339(5) .
N8 C18 1.341(6) .
N8 Ni1 2.088(3) 1_554
C9 C10 1.371(5) .
C11 C12 1.366(6) .
C12 C13 1.389(6) .
C13 C14 1.394(6) .
C14 C15 1.389(5) .
C16 C17 1.356(7) .
C16 C19 1.376(7) .
C17 C18 1.387(6) .
C19 C20 1.401(6) .

loop_
_platon_squeeze_void_nr
_platon_squeeze_void_average_x
_platon_squeeze_void_average_y
_platon_squeeze_void_average_z
_platon_squeeze_void_volume
_platon_squeeze_void_count_electrons
_platon_squeeze_void_content
1 -0.037 0.043 0.500 325 59 ' '
